data_1525982
loop_
_publ_author_name
'Eremin, N.N.'
'Leonyuk, L.I.'
'Urusov, V.S.'

_publ_section_title
;
 Interatomic potentials for structure simulation of alkaline-earth
 cuprates
;
_journal_name_full 'Journal of Solid State Chemistry'
_journal_page_first 162
_journal_page_last 168
_journal_paper_doi 10.1006/jssc.2001.9087
_journal_volume 158
_journal_year 2001
_chemical_formula_sum 'Cu O2 Sr'
_chemical_name_systematic 'Sr (Cu O2)'
_space_group_IT_number 63
_symmetry_space_group_name_Hall '-C 2c 2'
_symmetry_space_group_name_H-M 'C m c m'
_cell_angle_alpha 90
_cell_angle_beta 90
_cell_angle_gamma 90
_cell_formula_units_Z 4
_cell_length_a 3.572
_cell_length_b 16.319
_cell_length_c 3.884
_cell_volume 226.404
_citation_journal_id_ASTM JSSCBI
_cod_data_source_file Eremin_JSSCBI_2001_1534.cif
_cod_data_source_block Cu1O2Sr1
_cod_original_cell_volume 226.4041
_cod_original_formula_sum 'Cu1 O2 Sr1'
_cod_database_code 1525982

loop_
_symmetry_equiv_pos_as_xyz
x,y,z
-x,-y,z+1/2
x,-y,-z
-x,y,-z+1/2
-x,-y,-z
x,y,-z-1/2
-x,y,z
x,-y,z-1/2
x+1/2,y+1/2,z
-x+1/2,-y+1/2,z+1/2
x+1/2,-y+1/2,-z
-x+1/2,y+1/2,-z+1/2
-x+1/2,-y+1/2,-z
x+1/2,y+1/2,-z-1/2
-x+1/2,y+1/2,z
x+1/2,-y+1/2,z-1/2

loop_
_atom_site_label
_atom_site_type_symbol
_atom_site_fract_x
_atom_site_fract_y
_atom_site_fract_z
_atom_site_occupancy
_atom_site_U_iso_or_equiv
O1 O-2 0 0.942 0.25 1 0.0
O2 O-2 0 0.181 0.25 1 0.0
Cu1 Cu+2 0 0.062 0.25 1 0.0
Sr1 Sr+2 0 0.32 0.25 1 0.0
